data_4506283
loop_
_publ_author_name
'Wang, Hao'
'Liu, Sui-Jun'
'Tian, Dan'
'Jia, Ji-Min'
'Hu, Tong-Liang'

_publ_section_title
;
 Temperature-Dependent Structures of Lanthanide Metal--Organic Frameworks
 Based on Furan-2,5-Dicarboxylate and Oxalate
;
_journal_issue 6
_journal_name_full 'Crystal Growth &amp; Design'
_journal_page_first 3263
_journal_paper_doi 10.1021/cg3004036
_journal_volume 12
_journal_year 2012
_chemical_formula_moiety 'C7 H6 Sm O9,H2 O'
_chemical_formula_sum 'C7 H8 O10 Sm'
_chemical_formula_weight 402.48
_chemical_name_systematic
; 
 ? 
;
_space_group_IT_number 15
_symmetry_cell_setting monoclinic
_symmetry_space_group_name_Hall '-C 2yc'
_symmetry_space_group_name_H-M 'C 1 2/c 1'
_atom_sites_solution_hydrogens geom
_atom_sites_solution_primary direct
_atom_sites_solution_secondary difmap
_audit_creation_method SHELXL-97
_cell_angle_alpha 90.00
_cell_angle_beta 117.11(3)
_cell_angle_gamma 90.00
_cell_formula_units_Z 8
_cell_length_a 16.840(3)
_cell_length_b 10.608(2)
_cell_length_c 13.713(3)
_cell_measurement_reflns_used 10350
_cell_measurement_temperature 293(2)
_cell_measurement_theta_max 27.53
_cell_measurement_theta_min 3.20
_cell_volume 2180.5(9)
_computing_structure_refinement 'SHELXL-97 (Sheldrick, 1997)'
_computing_structure_solution 'SHELXS-97 (Sheldrick, 1990)'
_diffrn_ambient_temperature 293(2)
_diffrn_measured_fraction_theta_full 0.998
_diffrn_measured_fraction_theta_max 0.998
_diffrn_measurement_device_type 'Rigaku SCXmini diffractometer'
_diffrn_measurement_method \w
_diffrn_radiation_monochromator graphite
_diffrn_radiation_source 'fine-focus sealed tube'
_diffrn_radiation_type MoK\a
_diffrn_radiation_wavelength 0.71073
_diffrn_reflns_av_R_equivalents 0.0549
_diffrn_reflns_av_sigmaI/netI 0.0396
_diffrn_reflns_limit_h_max 20
_diffrn_reflns_limit_h_min -20
_diffrn_reflns_limit_k_max 12
_diffrn_reflns_limit_k_min -12
_diffrn_reflns_limit_l_max 16
_diffrn_reflns_limit_l_min -16
_diffrn_reflns_number 9280
_diffrn_reflns_theta_full 25.18
_diffrn_reflns_theta_max 25.18
_diffrn_reflns_theta_min 3.20
_diffrn_standards_decay_% 0
_diffrn_standards_interval_time 0
_diffrn_standards_number 0
_exptl_absorpt_coefficient_mu 5.434
_exptl_absorpt_correction_T_max 0.3323
_exptl_absorpt_correction_T_min 0.3114
_exptl_absorpt_correction_type multi-scan
_exptl_absorpt_process_details Higashi,1995
_exptl_crystal_colour colorless
_exptl_crystal_density_diffrn 2.452
_exptl_crystal_density_method 'not measured'
_exptl_crystal_description block
_exptl_crystal_F_000 1536
_exptl_crystal_size_max 0.28
_exptl_crystal_size_mid 0.27
_exptl_crystal_size_min 0.26
_refine_diff_density_max 0.467
_refine_diff_density_min -0.580
_refine_diff_density_rms 0.122
_refine_ls_extinction_method none
_refine_ls_goodness_of_fit_ref 1.011
_refine_ls_hydrogen_treatment constr
_refine_ls_matrix_type full
_refine_ls_number_parameters 168
_refine_ls_number_reflns 1956
_refine_ls_number_restraints 0
_refine_ls_restrained_S_all 1.011
_refine_ls_R_factor_all 0.0420
_refine_ls_R_factor_gt 0.0317
_refine_ls_shift/su_max 0.005
_refine_ls_shift/su_mean 0.000
_refine_ls_structure_factor_coef Fsqd
_refine_ls_weighting_details 'calc w=1/[\s^2^(Fo^2^)+(0.0190P)^2^+10.7164P] where P=(Fo^2^+2Fc^2^)/3'
_refine_ls_weighting_scheme calc
_refine_ls_wR_factor_gt 0.0541
_refine_ls_wR_factor_ref 0.0570
_reflns_number_gt 1704
_reflns_number_total 1956
_reflns_threshold_expression >2sigma(I)
_cod_data_source_file cg3004036_si_002.cif
_cod_data_source_block 6
_cod_depositor_comments
;
The following automatic conversions were performed:

'_symmetry_cell_setting' value 'Monoclinic' changed to 'monoclinic'
according to /home/saulius/struct/CIF-dictionaries/cif_core.dic
dictionary named 'cif_core.dic' version 2.4.1 from 2010-06-29.

Automatic conversion script
Id: cif_fix_values 1891 2012-01-12 08:04:46Z andrius 
;
_cod_original_cell_volume 2180.4(8)
_cod_original_sg_symbol_Hall '-C 2yc '
_cod_original_sg_symbol_H-M 'C 2/c '
_cod_database_code 4506283

loop_
_symmetry_equiv_pos_as_xyz
'x, y, z'
'-x, y, -z+1/2'
'x+1/2, y+1/2, z'
'-x+1/2, y+1/2, -z+1/2'
'-x, -y, -z'
'x, -y, z-1/2'
'-x+1/2, -y+1/2, -z'
'x+1/2, -y+1/2, z-1/2'

loop_
_atom_site_label
_atom_site_type_symbol
_atom_site_fract_x
_atom_site_fract_y
_atom_site_fract_z
_atom_site_U_iso_or_equiv
_atom_site_adp_type
_atom_site_occupancy
_atom_site_symmetry_multiplicity
_atom_site_calc_flag
_atom_site_refinement_flags
O2 O 0.1435(3) 1.1879(4) 0.9630(4) 0.0375(10) Uani 1 1 d .
O1 O 0.2303(2) 1.0196(4) 0.9973(3) 0.0285(9) Uani 1 1 d .
C1 C 0.1552(4) 1.0730(5) 0.9619(4) 0.0219(12) Uani 1 1 d .
O9 O -0.1159(2) 0.3776(4) 0.6896(3) 0.0288(9) Uani 1 1 d .
O4 O -0.0589(2) 0.6212(3) 0.8976(3) 0.0287(9) Uani 1 1 d .
Sm1 Sm 0.135569(17) 0.40304(2) 0.99804(2) 0.01954(10) Uani 1 1 d .
O3 O 0.0918(2) 0.8641(3) 0.9281(3) 0.0217(8) Uani 1 1 d .
C5 C 0.0101(3) 0.8072(5) 0.8888(4) 0.0213(12) Uani 1 1 d .
O5 O 0.0771(2) 0.6076(3) 0.9100(4) 0.0357(10) Uani 1 1 d .
O8 O -0.0187(2) 0.3536(3) 0.8646(3) 0.0259(9) Uani 1 1 d .
O1W O 0.2711(3) 0.7983(4) 0.1359(3) 0.0382(10) Uani 1 1 d G
H1WA H 0.3227 0.7831 0.1409 0.057 Uiso 1 1 d G
H1WB H 0.2406 0.8423 0.0787 0.057 Uiso 1 1 d G
O3W O 0.2500(3) 0.3101(4) 1.1717(3) 0.0419(11) Uani 1 1 d .
H3WB H 0.2272 0.2969 1.2149 0.063 Uiso 1 1 d R
H3WA H 0.2675 0.2403 1.1573 0.063 Uiso 1 1 d R
C3 C -0.0121(3) 1.0141(5) 0.8709(4) 0.0258(13) Uani 1 1 d .
H3 H -0.0395 1.0927 0.8540 0.031 Uiso 1 1 calc R
C6 C 0.0103(3) 0.6681(5) 0.8996(4) 0.0214(12) Uani 1 1 d .
C4 C -0.0549(3) 0.8960(5) 0.8523(4) 0.0285(13) Uani 1 1 d .
H4 H -0.1161 0.8817 0.8209 0.034 Uiso 1 1 calc R
C7 C -0.0390(3) 0.3668(5) 0.7656(5) 0.0228(13) Uani 1 1 d .
C2 C 0.0763(3) 0.9908(5) 0.9182(4) 0.0198(11) Uani 1 1 d .
O2W O 0.1888(3) 0.5674(4) 1.1407(4) 0.0419(12) Uani 1 1 d .
H2WA H 0.2119 0.6301 1.1214 0.063 Uiso 1 1 d R
H2WB H 0.1449 0.5958 1.1511 0.063 Uiso 1 1 d R

loop_
_atom_site_aniso_label
_atom_site_aniso_U_11
_atom_site_aniso_U_22
_atom_site_aniso_U_33
_atom_site_aniso_U_23
_atom_site_aniso_U_13
_atom_site_aniso_U_12
O2 0.039(2) 0.015(2) 0.060(3) -0.006(2) 0.024(2) -0.0065(18)
O1 0.018(2) 0.025(2) 0.040(3) 0.0020(18) 0.0120(18) -0.0040(17)
C1 0.027(3) 0.018(3) 0.026(3) 0.000(2) 0.017(3) -0.003(2)
O9 0.018(2) 0.038(2) 0.029(2) 0.0026(18) 0.0100(17) 0.0009(17)
O4 0.031(2) 0.023(2) 0.039(2) -0.0058(18) 0.0225(19) -0.0072(17)
Sm1 0.01640(15) 0.01464(15) 0.02818(17) -0.00154(14) 0.01069(11) -0.00190(12)
O3 0.0166(19) 0.0118(18) 0.035(2) -0.0007(16) 0.0106(17) -0.0023(14)
C5 0.017(3) 0.016(3) 0.031(3) -0.002(2) 0.011(2) -0.005(2)
O5 0.023(2) 0.018(2) 0.067(3) 0.003(2) 0.021(2) 0.0004(18)
O8 0.019(2) 0.031(2) 0.029(2) -0.0037(18) 0.0125(17) -0.0042(16)
O1W 0.031(2) 0.043(3) 0.039(3) 0.009(2) 0.015(2) -0.001(2)
O3W 0.047(3) 0.049(3) 0.033(3) 0.006(2) 0.022(2) 0.020(2)
C3 0.026(3) 0.017(3) 0.033(3) 0.003(3) 0.012(3) 0.005(2)
C6 0.021(3) 0.023(3) 0.018(3) -0.002(2) 0.006(2) -0.004(2)
C4 0.015(3) 0.030(3) 0.034(3) -0.003(3) 0.006(2) -0.002(2)
C7 0.018(3) 0.018(3) 0.035(4) -0.008(2) 0.015(3) -0.001(2)
C2 0.019(3) 0.012(3) 0.028(3) 0.001(2) 0.010(2) 0.000(2)
O2W 0.049(3) 0.035(3) 0.061(3) -0.025(2) 0.042(2) -0.018(2)

loop_
_atom_type_symbol
_atom_type_description
_atom_type_scat_dispersion_real
_atom_type_scat_dispersion_imag
_atom_type_scat_source
C C 0.0033 0.0016 'International Tables Vol C Tables 4.2.6.8 and 6.1.1.4'
H H 0.0000 0.0000 'International Tables Vol C Tables 4.2.6.8 and 6.1.1.4'
O O 0.0106 0.0060 'International Tables Vol C Tables 4.2.6.8 and 6.1.1.4'
Sm Sm -0.1638 3.4418 'International Tables Vol C Tables 4.2.6.8 and 6.1.1.4'

loop_
_geom_angle_atom_site_label_1
_geom_angle_atom_site_label_2
_geom_angle_atom_site_label_3
_geom_angle
_geom_angle_site_symmetry_1
_geom_angle_site_symmetry_3
C1 O2 Sm1 170.1(4) . 1_565
C1 O1 Sm1 128.9(3) . 7_567
O2 C1 O1 125.0(5) . .
O2 C1 C2 118.1(5) . .
O1 C1 C2 116.8(5) . .
C7 O9 Sm1 118.7(4) . 2_556
C6 O4 Sm1 142.8(3) . 5_567
O4 Sm1 O2 96.73(14) 5_567 1_545
O4 Sm1 O1 143.61(13) 5_567 7_567
O2 Sm1 O1 101.48(13) 1_545 7_567
O4 Sm1 O9 141.38(13) 5_567 2_556
O2 Sm1 O9 70.83(14) 1_545 2_556
O1 Sm1 O9 74.84(13) 7_567 2_556
O4 Sm1 O8 74.96(13) 5_567 .
O2 Sm1 O8 77.29(13) 1_545 .
O1 Sm1 O8 139.73(13) 7_567 .
O9 Sm1 O8 66.72(12) 2_556 .
O4 Sm1 O5 100.83(13) 5_567 .
O2 Sm1 O5 143.54(15) 1_545 .
O1 Sm1 O5 82.62(12) 7_567 .
O9 Sm1 O5 75.55(14) 2_556 .
O8 Sm1 O5 76.81(13) . .
O4 Sm1 O2W 72.24(13) 5_567 .
O2 Sm1 O2W 144.69(15) 1_545 .
O1 Sm1 O2W 74.72(13) 7_567 .
O9 Sm1 O2W 137.40(13) 2_556 .
O8 Sm1 O2W 128.36(13) . .
O5 Sm1 O2W 71.61(15) . .
O4 Sm1 O3W 76.88(14) 5_567 .
O2 Sm1 O3W 73.68(14) 1_545 .
O1 Sm1 O3W 78.41(14) 7_567 .
O9 Sm1 O3W 129.51(13) 2_556 .
O8 Sm1 O3W 136.37(14) . .
O5 Sm1 O3W 141.47(14) . .
O2W Sm1 O3W 71.17(15) . .
C2 O3 C5 106.4(4) . .
C4 C5 O3 109.7(5) . .
C4 C5 C6 133.9(5) . .
O3 C5 C6 116.3(4) . .
C6 O5 Sm1 130.5(4) . .
C7 O8 Sm1 117.3(3) . .
H1WA O1W H1WB 109.9 . .
Sm1 O3W H3WB 109.5 . .
Sm1 O3W H3WA 108.7 . .
H3WB O3W H3WA 109.3 . .
C2 C3 C4 106.6(5) . .
C2 C3 H3 126.7 . .
C4 C3 H3 126.7 . .
O5 C6 O4 125.3(5) . .
O5 C6 C5 119.1(5) . .
O4 C6 C5 115.6(5) . .
C5 C4 C3 106.9(5) . .
C5 C4 H4 126.6 . .
C3 C4 H4 126.6 . .
O9 C7 O8 125.9(5) . .
O9 C7 C7 117.2(6) . 2_556
O8 C7 C7 116.9(6) . 2_556
C3 C2 O3 110.4(4) . .
C3 C2 C1 133.0(5) . .
O3 C2 C1 116.6(4) . .
Sm1 O2W H2WA 110.6 . .
Sm1 O2W H2WB 110.2 . .
H2WA O2W H2WB 108.5 . .

loop_
_geom_bond_atom_site_label_1
_geom_bond_atom_site_label_2
_geom_bond_distance
_geom_bond_site_symmetry_2
O2 C1 1.235(6) .
O2 Sm1 2.349(4) 1_565
O1 C1 1.264(6) .
O1 Sm1 2.377(3) 7_567
C1 C2 1.469(7) .
O9 C7 1.244(6) .
O9 Sm1 2.455(4) 2_556
O4 C6 1.255(6) .
O4 Sm1 2.338(4) 5_567
Sm1 O4 2.338(4) 5_567
Sm1 O2 2.349(4) 1_545
Sm1 O1 2.377(3) 7_567
Sm1 O9 2.455(4) 2_556
Sm1 O8 2.458(4) .
Sm1 O5 2.460(4) .
Sm1 O2W 2.464(4) .
Sm1 O3W 2.485(4) .
O3 C2 1.364(6) .
O3 C5 1.369(6) .
C5 C4 1.355(7) .
C5 C6 1.483(7) .
O5 C6 1.246(6) .
O8 C7 1.248(6) .
O1W H1WA 0.8548 .
O1W H1WB 0.8545 .
O3W H3WB 0.8513 .
O3W H3WA 0.8538 .
C3 C2 1.348(7) .
C3 C4 1.410(7) .
C3 H3 0.9300 .
C4 H4 0.9300 .
C7 C7 1.557(10) 2_556
O2W H2WA 0.8692 .
O2W H2WB 0.8692 .
